data_2243921
loop_
_publ_author_name
'Ponnuvel, Anjapuli'
'Kala, Arumugam Pillai'
'Nagaraja, Karachalacherevu Seetharamiah'
'Karnan, Chandran'

_publ_section_title
;
 Polymeric coordination complex of lithium(I) with aqua and cyanurate
 ligands
;
_journal_coeditor_code CQ2044
_journal_issue 10
_journal_name_full 'Acta Crystallographica Section E'
_journal_page_first
;
;
_journal_paper_doi 10.1107/S2056989021009324
_journal_volume 77
_journal_year 2021
_chemical_formula_iupac '[Li4 (C3 H2 N3 O3)4 (H2 O)7]'
_chemical_formula_moiety 'C12 H22 Li4 N12 O19'
_chemical_formula_sum 'C12 H22 Li4 N12 O19'
_chemical_formula_weight 666.17
_chemical_name_systematic
;
Poly[\m~3~-aqua-hexa-\m~2~-aqua-tetra-\m-cyanurato-tetralithium]
;
_space_group_crystal_system triclinic
_space_group_IT_number 2
_space_group_name_Hall '-P 1'
_space_group_name_H-M_alt 'P -1'
_atom_sites_solution_hydrogens mixed
_audit_creation_method SHELXL-2018/3
_cell_angle_alpha 67.806(2)
_cell_angle_beta 62.887(2)
_cell_angle_gamma 68.580(2)
_cell_formula_units_Z 1
_cell_length_a 8.8530(5)
_cell_length_b 9.0592(6)
_cell_length_c 9.6621(6)
_cell_measurement_reflns_used 9866
_cell_measurement_temperature 296(2)
_cell_measurement_theta_max 30.54
_cell_measurement_theta_min 3.19
_cell_volume 620.88(7)
_computing_cell_refinement
;
APEX3/SAINT (Bruker, 2016)
;
_computing_data_collection
;
APEX3 (Bruker, 2016)
;
_computing_data_reduction
;
SAINT/XPREP (Bruker, 2016)
;
_computing_molecular_graphics
;
ORTEP-3 for Windows (Farrugia, 2012) and Mercury (Macrae <i>et al.</i>,
2020)
;
_computing_publication_material
;
<i>SHELXL2018/3</i> (Sheldrick, 2015b)
;
_computing_structure_refinement
;
<i>SHELXL2018/3</i> (Sheldrick, 2015b)
;
_computing_structure_solution
;
<i>SHELXT2014/5</i> (Sheldrick, 2015a)
;
_diffrn_ambient_temperature 296(2)
_diffrn_measured_fraction_theta_full 0.996
_diffrn_measured_fraction_theta_max 0.996
_diffrn_measurement_device_type 'Bruker Kappa APEX3 CMOS'
_diffrn_measurement_method '\w and \f scan'
_diffrn_radiation_monochromator graphite
_diffrn_radiation_source 'fine-focus sealed tube'
_diffrn_radiation_type MoK\a
_diffrn_radiation_wavelength 0.71073
_diffrn_reflns_av_R_equivalents 0.0265
_diffrn_reflns_av_unetI/netI 0.0142
_diffrn_reflns_limit_h_max 10
_diffrn_reflns_limit_h_min -10
_diffrn_reflns_limit_k_max 10
_diffrn_reflns_limit_k_min -10
_diffrn_reflns_limit_l_max 11
_diffrn_reflns_limit_l_min -11
_diffrn_reflns_number 17961
_diffrn_reflns_theta_full 24.992
_diffrn_reflns_theta_max 24.992
_diffrn_reflns_theta_min 2.875
_exptl_absorpt_coefficient_mu 0.163
_exptl_absorpt_correction_T_max 0.7461
_exptl_absorpt_correction_T_min 0.7066
_exptl_absorpt_correction_type multi-scan
_exptl_absorpt_process_details
;
(SADABS; Bruker, 2016)
;
_exptl_crystal_colour colourless
_exptl_crystal_density_diffrn 1.782
_exptl_crystal_description Block
_exptl_crystal_F_000 342
_exptl_crystal_size_max 0.150
_exptl_crystal_size_mid 0.150
_exptl_crystal_size_min 0.100
_refine_diff_density_max 0.382
_refine_diff_density_min -0.315
_refine_ls_extinction_method none
_refine_ls_goodness_of_fit_ref 1.140
_refine_ls_hydrogen_treatment mixed
_refine_ls_matrix_type full
_refine_ls_number_parameters 250
_refine_ls_number_reflns 2181
_refine_ls_number_restraints 12
_refine_ls_restrained_S_all 1.143
_refine_ls_R_factor_all 0.0443
_refine_ls_R_factor_gt 0.0391
_refine_ls_shift/su_max 0.000
_refine_ls_shift/su_mean 0.000
_refine_ls_structure_factor_coef Fsqd
_refine_ls_weighting_details 'w=1/[\s^2^(Fo^2^)+(0.0656P)^2^+0.1885P] where P=(Fo^2^+2Fc^2^)/3'
_refine_ls_weighting_scheme calc
_refine_ls_wR_factor_gt 0.1097
_refine_ls_wR_factor_ref 0.1152
_reflns_number_gt 1917
_reflns_number_total 2181
_reflns_threshold_expression 'I > 2\s(I)'
_cod_data_source_file cq2044sup1.cif
_cod_data_source_block I
_cod_original_cell_volume 620.89(7)
_cod_database_code 2243921
_shelx_space_group_comment
;
The symmetry employed for this shelxl refinement is uniquely defined
by the following loop, which should always be used as a source of
symmetry information in preference to the above space-group names.
They are only intended as comments.
;
_shelx_estimated_absorpt_t_min 0.976
_shelx_estimated_absorpt_t_max 0.984

loop_
_space_group_symop_operation_xyz
'x, y, z'
'-x, -y, -z'

loop_
_atom_site_type_symbol
_atom_site_label
_atom_site_fract_x
_atom_site_fract_y
_atom_site_fract_z
_atom_site_U_iso_or_equiv
_atom_site_adp_type
_atom_site_calc_flag
_atom_site_occupancy
_atom_site_disorder_assembly
_atom_site_disorder_group
Li Li1 0.8785(3) 0.4997(3) 0.6728(3) 0.0273(6) Uani d 1 . .
Li Li2A 0.6581(8) 0.5613(9) 1.0527(8) 0.0372(10) Uani d 0.501(6) A 1
Li Li2B 0.6884(8) 0.4388(9) 1.0835(8) 0.0372(10) Uani d 0.499(6) A 2
C C1 0.84110(19) 0.13728(18) 0.83772(17) 0.0162(3) Uani d 1 . .
C C2 0.75963(19) -0.12382(18) 0.95319(17) 0.0167(3) Uani d 1 . .
C C3 1.05252(19) -0.12405(18) 0.85818(17) 0.0172(3) Uani d 1 . .
C C4 0.65967(18) 0.86155(18) 0.65700(17) 0.0159(3) Uani d 1 . .
C C5 0.44821(19) 1.12286(18) 0.64435(17) 0.0165(3) Uani d 1 . .
C C6 0.74036(19) 1.12290(18) 0.54318(17) 0.0167(3) Uani d 1 . .
N N1 0.71916(16) 0.04611(15) 0.91183(15) 0.0186(3) Uani d 1 . .
H H1 0.611046 0.096942 0.934161 0.022 Uiso calc 1 . .
N N2 0.92688(16) -0.20772(15) 0.92701(15) 0.0196(3) Uani d 1 . .
N N3 1.00835(16) 0.04588(16) 0.81138(15) 0.0190(3) Uani d 1 . .
H H3 1.091204 0.096662 0.762906 0.023 Uiso calc 1 . .
N N4 0.49252(16) 0.95287(15) 0.68709(15) 0.0186(3) Uani d 1 . .
H H4 0.409623 0.902156 0.735402 0.022 Uiso calc 1 . .
N N5 0.57311(16) 1.20723(15) 0.57313(15) 0.0187(3) Uani d 1 . .
N N6 0.78129(15) 0.95284(15) 0.58268(15) 0.0186(3) Uani d 1 . .
H H6 0.889544 0.902188 0.558918 0.022 Uiso calc 1 . .
O O1 0.80308(14) 0.28696(13) 0.79896(13) 0.0236(3) Uani d 1 . .
O O2 1.20853(13) -0.19384(13) 0.83558(14) 0.0255(3) Uani d 1 . .
O O3 0.63820(13) -0.19370(13) 1.01218(14) 0.0250(3) Uani d 1 . .
O O4 0.69679(14) 0.71143(13) 0.69329(13) 0.0232(3) Uani d 1 . .
O O5 0.29078(13) 1.19154(13) 0.67448(14) 0.0247(3) Uani d 1 . .
O O6 0.86314(13) 1.19169(13) 0.48001(14) 0.0254(3) Uani d 1 . .
O O7 0.89868(15) 0.49969(14) 0.89151(14) 0.0262(3) Uani d 1 . .
O O8 1.13401(15) 0.50005(14) 0.53775(14) 0.0247(3) Uani d 1 . .
O O9 0.500000 0.500000 1.000000 0.0469(6) Uani d 1 . .
O O10 0.5956(2) 0.50030(18) 1.28285(17) 0.0489(4) Uani d 1 . .
H H7A 0.939(3) 0.582(2) 0.877(3) 0.064(8) Uiso d 1 . .
H H7B 0.981(3) 0.415(2) 0.915(3) 0.059(7) Uiso d 1 . .
H H8A 1.158(3) 0.5834(19) 0.538(3) 0.039(6) Uiso d 1 . .
H H8B 1.201(3) 0.415(2) 0.577(3) 0.047(6) Uiso d 1 . .
H H9A 0.433(6) 0.584(4) 1.047(5) 0.057(15) Uiso d 0.5 . .
H H9B 0.472(6) 0.418(4) 1.089(4) 0.043(13) Uiso d 0.5 . .
H H10A 0.543(4) 0.585(2) 1.323(3) 0.069(8) Uiso d 1 . .
H H10B 0.581(3) 0.418(2) 1.365(2) 0.062(8) Uiso d 1 . .

loop_
_atom_site_aniso_label
_atom_site_aniso_U_11
_atom_site_aniso_U_22
_atom_site_aniso_U_33
_atom_site_aniso_U_12
_atom_site_aniso_U_13
_atom_site_aniso_U_23
Li1 0.0251(13) 0.0217(14) 0.0277(13) -0.0063(11) -0.0042(11) -0.0048(11)
Li2A 0.033(2) 0.039(2) 0.035(2) -0.010(2) -0.0070(18) -0.010(2)
Li2B 0.033(2) 0.039(2) 0.035(2) -0.010(2) -0.0070(18) -0.010(2)
C1 0.0177(7) 0.0159(8) 0.0150(7) -0.0045(6) -0.0050(6) -0.0045(6)
C2 0.0165(7) 0.0161(8) 0.0172(7) -0.0049(6) -0.0052(6) -0.0043(6)
C3 0.0157(7) 0.0173(8) 0.0169(7) -0.0037(6) -0.0048(6) -0.0042(6)
C4 0.0168(7) 0.0145(8) 0.0154(7) -0.0020(6) -0.0064(6) -0.0039(6)
C5 0.0162(7) 0.0156(8) 0.0165(7) -0.0026(6) -0.0065(6) -0.0034(6)
C6 0.0160(7) 0.0164(8) 0.0174(7) -0.0041(6) -0.0051(6) -0.0052(6)
N1 0.0122(6) 0.0141(7) 0.0268(7) -0.0016(5) -0.0059(5) -0.0056(5)
N2 0.0157(7) 0.0144(7) 0.0263(7) -0.0036(5) -0.0071(5) -0.0033(5)
N3 0.0143(6) 0.0152(7) 0.0246(7) -0.0068(5) -0.0047(5) -0.0020(5)
N4 0.0134(6) 0.0140(7) 0.0248(7) -0.0050(5) -0.0054(5) -0.0017(5)
N5 0.0163(7) 0.0135(7) 0.0249(7) -0.0035(5) -0.0078(5) -0.0034(5)
N6 0.0112(6) 0.0143(7) 0.0266(7) -0.0010(5) -0.0052(5) -0.0054(5)
O1 0.0246(6) 0.0127(6) 0.0303(6) -0.0043(5) -0.0097(5) -0.0029(5)
O2 0.0128(5) 0.0211(6) 0.0370(7) -0.0023(4) -0.0075(5) -0.0054(5)
O3 0.0156(6) 0.0189(6) 0.0372(7) -0.0076(5) -0.0064(5) -0.0047(5)
O4 0.0219(6) 0.0127(6) 0.0307(6) -0.0019(5) -0.0089(5) -0.0041(5)
O5 0.0129(5) 0.0177(6) 0.0370(7) -0.0014(4) -0.0082(5) -0.0038(5)
O6 0.0156(6) 0.0189(6) 0.0393(7) -0.0066(5) -0.0070(5) -0.0064(5)
O7 0.0294(6) 0.0196(6) 0.0330(7) -0.0040(5) -0.0164(5) -0.0056(5)
O8 0.0237(6) 0.0185(6) 0.0313(6) -0.0047(5) -0.0108(5) -0.0049(5)
O9 0.0230(10) 0.0917(18) 0.0275(10) -0.0221(11) 0.0023(8) -0.0229(12)
O10 0.0759(11) 0.0278(8) 0.0380(8) -0.0076(7) -0.0217(8) -0.0066(6)

loop_
_atom_type_symbol
_atom_type_description
_atom_type_scat_dispersion_real
_atom_type_scat_dispersion_imag
_atom_type_scat_source
C C 0.0033 0.0016 'International Tables Vol C Tables 4.2.6.8 and 6.1.1.4'
H H 0.0000 0.0000 'International Tables Vol C Tables 4.2.6.8 and 6.1.1.4'
Li Li -0.0003 0.0001 'International Tables Vol C Tables 4.2.6.8 and 6.1.1.4'
N N 0.0061 0.0033 'International Tables Vol C Tables 4.2.6.8 and 6.1.1.4'
O O 0.0106 0.0060 'International Tables Vol C Tables 4.2.6.8 and 6.1.1.4'

loop_
_geom_angle_atom_site_label_1
_geom_angle_atom_site_label_2
_geom_angle_atom_site_label_3
_geom_angle_site_symmetry_1
_geom_angle_site_symmetry_3
_geom_angle
_geom_angle_publ_flag
O4 Li1 O1 . . 118.40(13) ?
O4 Li1 O8 . . 120.78(14) ?
O1 Li1 O8 . . 120.74(14) ?
O4 Li1 O8 . 2_766 93.98(13) ?
O1 Li1 O8 . 2_766 94.00(13) ?
O8 Li1 O8 . 2_766 85.00(11) ?
O4 Li1 O7 . . 86.70(11) ?
O1 Li1 O7 . . 86.78(11) ?
O8 Li1 O7 . . 93.57(12) ?
O8 Li1 O7 2_766 . 178.56(15) ?
O10 Li2A O9 . . 109.9(3) ?
O10 Li2A O7 . . 125.3(3) ?
O9 Li2A O7 . . 105.8(3) ?
O10 Li2A O3 . 1_565 97.9(3) ?
O9 Li2A O3 . 1_565 118.3(3) ?
O7 Li2A O3 . 1_565 100.0(3) ?
O10 Li2B O9 . . 109.9(3) ?
O10 Li2B O7 . . 125.3(3) ?
O9 Li2B O7 . . 105.9(3) ?
O10 Li2B O2 . 2_757 98.3(3) ?
O9 Li2B O2 . 2_757 118.3(3) ?
O7 Li2B O2 . 2_757 99.6(3) ?
O1 C1 N1 . . 122.71(13) ?
O1 C1 N3 . . 123.42(13) ?
N1 C1 N3 . . 113.86(13) ?
O3 C2 N2 . . 122.20(14) ?
O3 C2 N1 . . 117.99(13) ?
N2 C2 N1 . . 119.80(13) ?
O2 C3 N2 . . 122.28(14) ?
O2 C3 N3 . . 118.11(13) ?
N2 C3 N3 . . 119.61(13) ?
O4 C4 N4 . . 123.00(13) ?
O4 C4 N6 . . 123.28(13) ?
N4 C4 N6 . . 113.72(13) ?
O5 C5 N5 . . 122.46(14) ?
O5 C5 N4 . . 117.42(13) ?
N5 C5 N4 . . 120.13(13) ?
O6 C6 N5 . . 122.42(14) ?
O6 C6 N6 . . 117.45(13) ?
N5 C6 N6 . . 120.13(13) ?
C1 N1 C2 . . 123.71(13) ?
C1 N1 H1 . . 118.1 ?
C2 N1 H1 . . 118.1 ?
C3 N2 C2 . . 119.06(13) ?
C1 N3 C3 . . 123.85(12) ?
C1 N3 H3 . . 118.1 ?
C3 N3 H3 . . 118.1 ?
C4 N4 C5 . . 123.81(12) ?
C4 N4 H4 . . 118.1 ?
C5 N4 H4 . . 118.1 ?
C5 N5 C6 . . 118.47(13) ?
C4 N6 C6 . . 123.70(12) ?
C4 N6 H6 . . 118.2 ?
C6 N6 H6 . . 118.2 ?
C1 O1 Li1 . . 149.18(13) ?
C3 O2 Li2B . 2_757 127.6(2) ?
C2 O3 Li2A . 1_545 127.3(2) ?
C4 O4 Li1 . . 149.09(13) ?
Li2A O7 Li1 . . 109.4(2) ?
Li2B O7 Li1 . . 109.4(2) ?
Li1 O8 Li1 . 2_766 95.00(11) ?
H8A O8 H8B . . 106.4(17) ?
Li2A O9 Li2A 2_667 . 180.0 ?
H10A O10 H10B . . 104.5(19) ?

loop_
_geom_bond_atom_site_label_1
_geom_bond_atom_site_label_2
_geom_bond_site_symmetry_2
_geom_bond_distance
_geom_bond_publ_flag
Li1 O4 . 2.012(3) ?
Li1 O1 . 2.017(3) ?
Li1 O8 . 2.032(3) ?
Li1 O8 2_766 2.086(3) ?
Li1 O7 . 2.201(3) ?
Li1 Li1 2_766 3.037(5) ?
Li1 Li2A . 3.438(7) ?
Li1 Li2B . 3.439(7) ?
Li2A O10 . 1.931(7) ?
Li2A O9 . 1.989(6) ?
Li2A O7 . 2.010(6) ?
Li2A O3 1_565 2.057(7) ?
Li2B O10 . 1.931(7) ?
Li2B O9 . 1.988(7) ?
Li2B O7 . 2.010(6) ?
Li2B O2 2_757 2.056(7) ?
C1 O1 . 1.2207(19) ?
C1 N1 . 1.364(2) ?
C1 N3 . 1.365(2) ?
C2 O3 . 1.2439(18) ?
C2 N2 . 1.348(2) ?
C2 N1 . 1.386(2) ?
C3 O2 . 1.2436(19) ?
C3 N2 . 1.347(2) ?
C3 N3 . 1.387(2) ?
C4 O4 . 1.2242(19) ?
C4 N4 . 1.362(2) ?
C4 N6 . 1.362(2) ?
C5 O5 . 1.2442(18) ?
C5 N5 . 1.344(2) ?
C5 N4 . 1.386(2) ?
C6 O6 . 1.2430(18) ?
C6 N5 . 1.345(2) ?
C6 N6 . 1.387(2) ?
N1 H1 . 0.8600 ?
N3 H3 . 0.8600 ?
N4 H4 . 0.8600 ?
N6 H6 . 0.8600 ?
O7 H7A . 0.880(16) ?
O7 H7B . 0.883(16) ?
O8 H8A . 0.857(15) ?
O8 H8B . 0.862(15) ?
O9 H9A . 0.905(19) ?
O9 H9B . 0.898(19) ?
O9 H9A 2_667 0.905(19) ?
O9 H9B 2_667 0.898(19) ?
O10 H10A . 0.872(16) ?
O10 H10B . 0.859(16) ?

loop_
_geom_hbond_atom_site_label_D
_geom_hbond_atom_site_label_H
_geom_hbond_atom_site_label_A
_geom_hbond_site_symmetry_A
_geom_hbond_distance_DH
_geom_hbond_distance_HA
_geom_hbond_distance_DA
_geom_hbond_angle_DHA
_geom_hbond_publ_flag
N1 H1 O3 2_657 0.86 1.95 2.8054(17) 174.9 yes
N3 H3 O5 1_645 0.86 1.94 2.7964(16) 172.5 yes
N4 H4 O2 1_465 0.86 1.95 2.8033(17) 174.5 yes
N6 H6 O6 2_776 0.86 1.95 2.8002(17) 171.5 yes
O8 H8A O6 2_776 0.857(15) 1.923(15) 2.7412(16) 159.2(19) yes
O8 H8B O5 1_645 0.862(15) 1.917(15) 2.7443(16) 160(2) yes
O10 H10A N5 2_677 0.872(16) 2.161(17) 3.0311(19) 177(3) yes
O10 H10B N5 1_546 0.859(16) 2.179(17) 3.0342(19) 174(3) yes
O7 H7A N2 1_565 0.88(3) 2.09(3) 2.908(2) 154(2) yes
O7 H7B N2 2_757 0.88(2) 2.09(2) 2.905(2) 153(2) yes

loop_
_geom_torsion_atom_site_label_1
_geom_torsion_atom_site_label_2
_geom_torsion_atom_site_label_3
_geom_torsion_atom_site_label_4
_geom_torsion_site_symmetry_1
_geom_torsion_site_symmetry_2
_geom_torsion_site_symmetry_3
_geom_torsion_site_symmetry_4
_geom_torsion
_geom_torsion_publ_flag
O1 C1 N1 C2 . . . . 178.28(13) ?
N3 C1 N1 C2 . . . . -1.8(2) ?
O3 C2 N1 C1 . . . . -176.02(13) ?
N2 C2 N1 C1 . . . . 3.1(2) ?
O2 C3 N2 C2 . . . . 177.57(14) ?
N3 C3 N2 C2 . . . . -1.9(2) ?
O3 C2 N2 C3 . . . . 177.99(13) ?
N1 C2 N2 C3 . . . . -1.1(2) ?
O1 C1 N3 C3 . . . . 178.49(13) ?
N1 C1 N3 C3 . . . . -1.5(2) ?
O2 C3 N3 C1 . . . . -176.14(13) ?
N2 C3 N3 C1 . . . . 3.4(2) ?
O4 C4 N4 C5 . . . . -178.82(13) ?
N6 C4 N4 C5 . . . . 1.1(2) ?
O5 C5 N4 C4 . . . . 177.88(13) ?
N5 C5 N4 C4 . . . . -2.1(2) ?
O5 C5 N5 C6 . . . . -179.15(14) ?
N4 C5 N5 C6 . . . . 0.8(2) ?
O6 C6 N5 C5 . . . . -178.87(13) ?
N6 C6 N5 C5 . . . . 1.2(2) ?
O4 C4 N6 C6 . . . . -179.04(13) ?
N4 C4 N6 C6 . . . . 1.1(2) ?
O6 C6 N6 C4 . . . . 177.82(13) ?
N5 C6 N6 C4 . . . . -2.3(2) ?
N1 C1 O1 Li1 . . . . -166.0(2) ?
N3 C1 O1 Li1 . . . . 14.1(3) ?
N2 C3 O2 Li2B . . . 2_757 -8.1(3) ?
N3 C3 O2 Li2B . . . 2_757 171.4(2) ?
N2 C2 O3 Li2A . . . 1_545 -9.5(3) ?
N1 C2 O3 Li2A . . . 1_545 169.6(2) ?
N4 C4 O4 Li1 . . . . 166.5(2) ?
N6 C4 O4 Li1 . . . . -13.4(3) ?

_cod_database_fobs_code 2243921
